data_7248965
loop_
_publ_author_name
'Pr\;etka, Dominika'
'Marcinkowski, Dawid'
'Siwiak, Agnieszka'
'Kubicki, Maciej'
'Consiglio, Giuseppe'
'Patroniak, Violetta'
'Gorczy\'nski, Adam'

_publ_section_title
;
 Crystal engineering of monometallic lanthanide(iii) supramolecular
 systems within the N3-tridentate hydrazone Schiff-base ligand
;
_journal_issue 31
_journal_name_full CrystEngComm
_journal_page_first 4167
_journal_page_last 4180
_journal_paper_doi 10.1039/D4CE00450G
_journal_volume 26
_journal_year 2024
_chemical_formula_moiety 'C25 H34 Dy F3 N10 O5 S, 2(C F3 O3 S)'
_chemical_formula_sum 'C27 H34 Dy F9 N10 O11 S3'
_chemical_formula_weight 1104.32
_space_group_crystal_system monoclinic
_space_group_IT_number 14
_space_group_name_Hall '-P 2yn'
_space_group_name_H-M_alt 'P 1 21/n 1'
_atom_sites_solution_hydrogens geom
_audit_creation_method SHELXL-2013
_audit_update_record
;
2015-11-06 deposited with the CCDC.	2024-07-03 downloaded from the CCDC.
;
_cell_angle_alpha 90
_cell_angle_beta 100.184(3)
_cell_angle_gamma 90
_cell_formula_units_Z 4
_cell_length_a 10.9170(3)
_cell_length_b 14.9827(3)
_cell_length_c 26.8953(10)
_cell_measurement_reflns_used 9243
_cell_measurement_temperature 100(1)
_cell_measurement_theta_max 27.9670
_cell_measurement_theta_min 3.1090
_cell_volume 4329.9(2)
_computing_cell_refinement 'CrysAlis Pro (Agilent Technologies (2011))'
_computing_data_collection 'CrysAlis Pro (Agilent Technologies (2011))'
_computing_data_reduction 'CrysAlis Pro (Agilent Technologies (2011))'
_computing_molecular_graphics 'Mercury (MacRae et al., 2009)'
_computing_publication_material 'SHELXL-2013 (Sheldrick, 2013)'
_computing_structure_refinement 'SHELXL-2013 (Sheldrick, 2013)'
_computing_structure_solution 'SIR92 (Altomare et al., 1993)'
_diffrn_ambient_temperature 100(1)
_diffrn_detector 'CCD plate'
_diffrn_detector_area_resol_mean 16.1544
_diffrn_detector_type Eos
_diffrn_measured_fraction_theta_full 0.998
_diffrn_measured_fraction_theta_max 0.998
_diffrn_measurement_device 'four-circle diffractometer'
_diffrn_measurement_device_type 'Xcalibur, Eos'
_diffrn_measurement_method \w-scan
_diffrn_radiation_monochromator graphite
_diffrn_radiation_type 'Mo K\a'
_diffrn_radiation_wavelength 0.71073
_diffrn_reflns_av_R_equivalents 0.0808
_diffrn_reflns_av_unetI/netI 0.0795
_diffrn_reflns_Laue_measured_fraction_full 0.998
_diffrn_reflns_Laue_measured_fraction_max 0.998
_diffrn_reflns_limit_h_max 12
_diffrn_reflns_limit_h_min -12
_diffrn_reflns_limit_k_max 17
_diffrn_reflns_limit_k_min -17
_diffrn_reflns_limit_l_max 31
_diffrn_reflns_limit_l_min -31
_diffrn_reflns_number 38766
_diffrn_reflns_point_group_measured_fraction_full 0.998
_diffrn_reflns_point_group_measured_fraction_max 0.998
_diffrn_reflns_theta_full 25.000
_diffrn_reflns_theta_max 25.000
_diffrn_reflns_theta_min 2.826
_diffrn_source 'Enhance (Mo) X-ray Source'
_exptl_absorpt_coefficient_mu 1.972
_exptl_absorpt_correction_T_max 1.00000
_exptl_absorpt_correction_T_min 0.80742
_exptl_absorpt_correction_type multi-scan
_exptl_absorpt_process_details
;
CrysAlisPro, Agilent Technologies,
Version 1.171.37.34 (release 22-05-2014 CrysAlis171 .NET)
(compiled May 22 2014,16:03:01)
Empirical absorption correction using spherical harmonics,
 implemented in SCALE3 ABSPACK scaling algorithm.
;
_exptl_crystal_colour pale-yellow
_exptl_crystal_density_diffrn 1.694
_exptl_crystal_description plate
_exptl_crystal_F_000 2196
_exptl_crystal_size_max 0.4
_exptl_crystal_size_mid 0.3
_exptl_crystal_size_min 0.1
_platon_squeeze_details
;
;
_refine_diff_density_max 5.127
_refine_diff_density_min -2.640
_refine_diff_density_rms 0.216
_refine_ls_extinction_method none
_refine_ls_goodness_of_fit_ref 1.711
_refine_ls_hydrogen_treatment constr
_refine_ls_matrix_type full
_refine_ls_number_parameters 558
_refine_ls_number_reflns 7596
_refine_ls_number_restraints 126
_refine_ls_restrained_S_all 1.763
_refine_ls_R_factor_all 0.1176
_refine_ls_R_factor_gt 0.0867
_refine_ls_shift/su_max 0.000
_refine_ls_shift/su_mean 0.000
_refine_ls_structure_factor_coef Fsqd
_refine_ls_weighting_details 'w=1/[\s^2^(Fo^2^)+(0.0500P)^2^+2.0000P] where P=(Fo^2^+2Fc^2^)/3'
_refine_ls_weighting_scheme calc
_refine_ls_wR_factor_gt 0.1764
_refine_ls_wR_factor_ref 0.1831
_reflns_Friedel_coverage 0.000
_reflns_number_gt 5550
_reflns_number_total 7596
_reflns_threshold_expression 'I > 2\s(I)'
_cod_data_source_file d4ce00450g2.cif
_cod_data_source_block 08
_cod_depositor_comments 'Adding full bibliography for 7248946--7248974.cif.'
_cod_original_sg_symbol_H-M 'P 21/n'
_cod_database_code 7248965
_shelx_space_group_comment
;
The symmetry employed for this shelxl refinement is uniquely defined
by the following loop, which should always be used as a source of
symmetry information in preference to the above space-group names.
They are only intended as comments.
;

loop_
_space_group_symop_operation_xyz
'x, y, z'
'-x+1/2, y+1/2, -z+1/2'
'-x, -y, -z'
'x-1/2, -y-1/2, z-1/2'

loop_
_atom_site_label
_atom_site_type_symbol
_atom_site_fract_x
_atom_site_fract_y
_atom_site_fract_z
_atom_site_U_iso_or_equiv
_atom_site_adp_type
_atom_site_occupancy
_atom_site_site_symmetry_order
_atom_site_calc_flag
_atom_site_refinement_flags_posn
_atom_site_refinement_flags_adp
_atom_site_refinement_flags_occupancy
_atom_site_disorder_assembly
_atom_site_disorder_group
Dy1 Dy 0.10075(4) 0.17855(3) 0.15117(2) 0.01775(17) Uani 1 1 d . . . . .
N1A N -0.0742(7) 0.1886(6) 0.0754(3) 0.021(2) Uani 1 1 d . . . . .
C2A C -0.1921(10) 0.1662(7) 0.0771(4) 0.027(3) Uani 1 1 d . . . . .
C3A C -0.2887(10) 0.1804(9) 0.0370(4) 0.035(3) Uani 1 1 d . . . . .
H3A H -0.3709 0.1613 0.0386 0.043 Uiso 1 1 calc R U . . .
C4A C -0.2621(11) 0.2235(11) -0.0057(5) 0.051(4) Uani 1 1 d . . . . .
H4A H -0.3265 0.2362 -0.0334 0.061 Uiso 1 1 calc R U . . .
C5A C -0.1411(12) 0.2473(11) -0.0072(5) 0.056(4) Uani 1 1 d . . . . .
H5A H -0.1204 0.2767 -0.0359 0.067 Uiso 1 1 calc R U . . .
C6A C -0.0528(10) 0.2280(8) 0.0330(5) 0.030(3) Uani 1 1 d . . . . .
H6A H 0.0307 0.2435 0.0312 0.036 Uiso 1 1 calc R U . . .
N7A N -0.2169(7) 0.1263(6) 0.1215(3) 0.021(2) Uani 1 1 d . . . . .
C71A C -0.3362(9) 0.0894(8) 0.1263(5) 0.037(3) Uani 1 1 d . . . . .
H71A H -0.3241 0.0320 0.1439 0.055 Uiso 1 1 calc R U . . .
H71B H -0.3861 0.0804 0.0926 0.055 Uiso 1 1 calc R U . . .
H71C H -0.3796 0.1306 0.1455 0.055 Uiso 1 1 calc R U . . .
N8A N -0.1197(7) 0.1267(5) 0.1617(3) 0.019(2) Uani 1 1 d . . . . .
C9A C -0.1377(9) 0.0980(6) 0.2040(5) 0.021(3) Uani 1 1 d . . . . .
H9A H -0.2163 0.0759 0.2089 0.026 Uiso 1 1 calc R U . . .
C10A C -0.0310(9) 0.1010(7) 0.2445(4) 0.018(2) Uani 1 1 d . . . . .
N11A N -0.0280(8) 0.0778(6) 0.2929(3) 0.020(2) Uani 1 1 d . . . . .
C11A C -0.1322(9) 0.0457(8) 0.3155(5) 0.031(3) Uani 1 1 d . . . . .
H11A H -0.1913 0.0946 0.3168 0.047 Uiso 1 1 calc R U . . .
H11B H -0.1011 0.0243 0.3498 0.047 Uiso 1 1 calc R U . . .
H11C H -0.1741 -0.0032 0.2951 0.047 Uiso 1 1 calc R U . . .
C12A C 0.0910(10) 0.0907(7) 0.3181(5) 0.027(3) Uani 1 1 d . . . . .
H12A H 0.1212 0.0794 0.3529 0.032 Uiso 1 1 calc R U . . .
C13A C 0.1569(10) 0.1223(7) 0.2842(4) 0.019(2) Uani 1 1 d . . . . .
H13A H 0.2427 0.1375 0.2914 0.023 Uiso 1 1 calc R U . . .
N14A N 0.0819(7) 0.1296(5) 0.2375(3) 0.017(2) Uani 1 1 d . . . . .
N1B N 0.2847(8) 0.2521(5) 0.2068(3) 0.021(2) Uani 1 1 d . . . . .
C2B C 0.3929(9) 0.2118(7) 0.2236(4) 0.022(3) Uani 1 1 d . . . . .
C3B C 0.4993(10) 0.2557(7) 0.2488(5) 0.031(3) Uani 1 1 d . . . . .
H3B H 0.5751 0.2247 0.2599 0.038 Uiso 1 1 calc R U . . .
C4B C 0.4890(11) 0.3453(8) 0.2566(5) 0.038(3) Uani 1 1 d . . . . .
H4B H 0.5596 0.3778 0.2727 0.046 Uiso 1 1 calc R U . . .
C5B C 0.3764(10) 0.3897(7) 0.2414(4) 0.027(3) Uani 1 1 d . . . . .
H5B H 0.3673 0.4511 0.2487 0.033 Uiso 1 1 calc R U . . .
C6B C 0.2799(10) 0.3417(6) 0.2155(4) 0.020(2) Uani 1 1 d . . . . .
H6B H 0.2047 0.3724 0.2027 0.024 Uiso 1 1 calc R U . . .
N7B N 0.3967(7) 0.1199(6) 0.2147(3) 0.019(2) Uani 1 1 d . . . . .
C71B C 0.4998(9) 0.0618(7) 0.2357(4) 0.025(3) Uani 1 1 d . . . . .
H71D H 0.4701 0.0155 0.2564 0.038 Uiso 1 1 calc R U . . .
H71E H 0.5649 0.0970 0.2566 0.038 Uiso 1 1 calc R U . . .
H71F H 0.5337 0.0336 0.2082 0.038 Uiso 1 1 calc R U . . .
N8B N 0.2910(7) 0.0832(6) 0.1879(4) 0.022(2) Uani 1 1 d . . . . .
C9B C 0.2893(10) -0.0008(7) 0.1777(4) 0.024(3) Uani 1 1 d . . . . .
H9B H 0.3589 -0.0386 0.1883 0.029 Uiso 1 1 calc R U . . .
C10B C 0.1727(11) -0.0331(7) 0.1489(4) 0.027(3) Uani 1 1 d . . . . .
N11B N 0.1489(9) -0.1205(6) 0.1357(4) 0.030(2) Uani 1 1 d . . . . .
C11B C 0.2371(11) -0.1950(7) 0.1446(5) 0.040(3) Uani 1 1 d . . . . .
H11D H 0.3076 -0.1832 0.1275 0.060 Uiso 1 1 calc R U . . .
H11E H 0.1955 -0.2502 0.1314 0.060 Uiso 1 1 calc R U . . .
H11F H 0.2673 -0.2013 0.1810 0.060 Uiso 1 1 calc R U . . .
C12B C 0.0278(10) -0.1246(7) 0.1119(5) 0.034(3) Uani 1 1 d . . . . .
H12B H -0.0171 -0.1760 0.0984 0.041 Uiso 1 1 calc R U . . .
C13B C -0.0149(10) -0.0387(8) 0.1118(5) 0.033(3) Uani 1 1 d . . . . .
H13B H -0.0971 -0.0210 0.0974 0.040 Uiso 1 1 calc R U . . .
N14B N 0.0729(8) 0.0172(6) 0.1345(4) 0.024(2) Uani 1 1 d . . . . .
S1C S 0.3160(4) 0.1229(3) 0.0624(2) 0.0883(18) Uani 1 1 d D U . . .
O11C O 0.3651(10) 0.0305(6) 0.0806(5) 0.100(4) Uani 1 1 d D U . . .
O12C O 0.4101(6) 0.1794(5) 0.0554(3) 0.046(2) Uani 1 1 d D U . . .
O13C O 0.2195(6) 0.1530(5) 0.0872(3) 0.0289(19) Uani 1 1 d D U . . .
C1C C 0.242(2) 0.0781(17) 0.0049(9) 0.111(7) Uani 1 1 d . U . . .
F11C F 0.1977(9) 0.1700(7) -0.0153(4) 0.090(3) Uani 1 1 d . U . . .
F12C F 0.3193(8) 0.0380(7) -0.0205(4) 0.085(3) Uani 1 1 d . U . . .
F13C F 0.1550(9) 0.0168(7) 0.0109(4) 0.090(3) Uani 1 1 d . U . . .
O1D O 0.1309(7) 0.3213(5) 0.1113(3) 0.0277(18) Uani 1 1 d . . . . .
H1D H 0.1188 0.3551 0.1349 0.036 Uiso 1 1 calc DR U . . .
C1D C 0.2288(12) 0.3562(9) 0.0886(6) 0.046(4) Uani 1 1 d . . . . .
H1D1 H 0.2331 0.4211 0.0932 0.070 Uiso 1 1 calc R U . . .
H1D2 H 0.2128 0.3423 0.0524 0.070 Uiso 1 1 calc R U . . .
H1D3 H 0.3079 0.3294 0.1045 0.070 Uiso 1 1 calc R U . . .
O1E O -0.0093(6) 0.2962(4) 0.1858(3) 0.0226(18) Uani 1 1 d . . . . .
H1E H 0.0021 0.3027 0.2173 0.029 Uiso 1 1 calc DR U . . .
C1E C -0.1357(14) 0.3398(10) 0.1616(7) 0.069(5) Uani 1 1 d . U . . .
H1E1 H -0.1360 0.4026 0.1718 0.104 Uiso 1 1 calc R U . . .
H1E2 H -0.2041 0.3083 0.1732 0.104 Uiso 1 1 calc R U . . .
H1E3 H -0.1462 0.3360 0.1248 0.104 Uiso 1 1 calc R U . . .
S1F S 0.4425(4) 0.0686(3) 0.37472(15) 0.0571(11) Uani 1 1 d D U . . .
O11F O 0.3493(8) 0.0852(7) 0.4057(4) 0.070(3) Uani 1 1 d D U . . .
O12F O 0.4667(8) 0.1418(5) 0.3440(3) 0.046(2) Uani 1 1 d D U . . .
O13F O 0.4350(7) -0.0155(4) 0.3504(3) 0.035(2) Uani 1 1 d D U . . .
C1F C 0.5818(10) 0.0610(7) 0.4212(4) 0.091(6) Uani 1 1 d D U . . .
F11F F 0.5973(8) 0.1353(6) 0.4501(3) 0.079(3) Uani 1 1 d D U . . .
F12F F 0.5704(8) -0.0068(6) 0.4536(3) 0.088(3) Uani 1 1 d D U . . .
F13F F 0.6769(8) 0.0477(6) 0.3952(4) 0.085(3) Uani 1 1 d D U . . .
S1G S 0.8600(2) 0.32939(19) 0.29550(11) 0.0252(6) Uani 1 1 d . . . . .
O11G O 0.7934(7) 0.2522(5) 0.2750(3) 0.032(2) Uani 1 1 d . . . . .
O12G O 0.9856(6) 0.3350(5) 0.2841(3) 0.0292(19) Uani 1 1 d . . . . .
O13G O 0.7931(6) 0.4118(5) 0.2893(3) 0.030(2) Uani 1 1 d . . . . .
C1G C 0.8869(11) 0.3107(9) 0.3630(5) 0.037(3) Uani 1 1 d . . . . .
F11G F 0.7792(7) 0.3061(5) 0.3799(3) 0.056(2) Uani 1 1 d . . . . .
F12G F 0.9524(7) 0.3770(5) 0.3877(3) 0.046(2) Uani 1 1 d . . . . .
F13G F 0.9492(7) 0.2351(5) 0.3758(3) 0.0455(19) Uani 1 1 d . . . . .

loop_
_atom_site_aniso_label
_atom_site_aniso_U_11
_atom_site_aniso_U_22
_atom_site_aniso_U_33
_atom_site_aniso_U_23
_atom_site_aniso_U_13
_atom_site_aniso_U_12
Dy1 0.0151(3) 0.0119(3) 0.0257(3) -0.0015(3) 0.00197(18) -0.0006(3)
N1A 0.012(4) 0.016(5) 0.034(6) -0.004(5) 0.005(4) 0.003(4)
C2A 0.023(6) 0.025(7) 0.029(7) -0.007(6) -0.001(5) 0.003(6)
C3A 0.018(6) 0.057(8) 0.028(7) 0.006(7) -0.003(5) -0.007(7)
C4A 0.030(7) 0.094(12) 0.025(8) 0.005(8) -0.002(6) -0.004(8)
C5A 0.035(8) 0.100(13) 0.032(8) 0.004(9) 0.003(6) 0.004(8)
C6A 0.015(6) 0.044(8) 0.030(7) 0.004(6) 0.006(5) 0.003(6)
N7A 0.017(5) 0.017(5) 0.025(6) 0.003(4) -0.004(4) -0.005(4)
C71A 0.016(6) 0.050(8) 0.039(8) 0.018(7) -0.007(5) -0.013(6)
N8A 0.015(4) 0.014(5) 0.027(6) -0.001(4) 0.003(4) 0.001(4)
C9A 0.012(5) 0.009(5) 0.044(8) 0.005(5) 0.009(5) 0.003(5)
C10A 0.016(6) 0.015(6) 0.024(7) 0.004(5) 0.003(5) 0.004(5)
N11A 0.022(5) 0.015(5) 0.024(6) 0.002(4) 0.007(4) -0.004(4)
C11A 0.021(6) 0.034(7) 0.040(8) 0.010(6) 0.010(5) -0.011(6)
C12A 0.026(6) 0.019(6) 0.028(7) -0.005(5) -0.015(5) 0.000(5)
C13A 0.022(6) 0.012(5) 0.021(6) -0.001(5) -0.002(5) -0.003(5)
N14A 0.020(5) 0.014(5) 0.018(5) -0.002(4) 0.002(4) 0.003(4)
N1B 0.027(5) 0.014(5) 0.021(5) 0.002(4) 0.001(4) -0.003(4)
C2B 0.014(6) 0.014(5) 0.037(7) -0.002(5) 0.002(5) -0.005(5)
C3B 0.014(6) 0.021(6) 0.054(9) 0.002(6) -0.008(5) -0.001(5)
C4B 0.032(7) 0.023(7) 0.056(9) 0.000(6) 0.003(6) -0.018(6)
C5B 0.031(7) 0.012(5) 0.037(8) 0.002(5) 0.003(5) -0.007(5)
C6B 0.025(6) 0.014(6) 0.019(6) -0.004(5) 0.000(4) -0.003(5)
N7B 0.015(5) 0.018(5) 0.020(5) -0.005(4) -0.004(4) -0.002(4)
C71B 0.022(6) 0.016(6) 0.035(7) 0.000(5) -0.003(5) 0.002(5)
N8B 0.012(5) 0.019(5) 0.036(6) -0.006(5) 0.005(4) -0.004(4)
C9B 0.021(6) 0.018(6) 0.032(7) 0.004(5) 0.000(5) 0.004(5)
C10B 0.041(7) 0.012(6) 0.029(7) 0.001(5) 0.006(5) -0.003(6)
N11B 0.034(6) 0.020(5) 0.030(6) 0.002(5) -0.009(4) -0.003(5)
C11B 0.040(7) 0.016(7) 0.060(9) -0.011(6) -0.004(6) 0.007(6)
C12B 0.018(6) 0.019(6) 0.059(9) -0.008(6) -0.004(6) -0.014(5)
C13B 0.018(6) 0.027(7) 0.052(9) -0.008(6) 0.000(5) 0.001(6)
N14B 0.020(5) 0.013(5) 0.037(6) -0.003(4) -0.005(4) 0.002(4)
S1C 0.073(3) 0.085(3) 0.128(4) -0.062(3) 0.072(3) -0.036(3)
O11C 0.086(7) 0.102(7) 0.120(8) 0.055(7) 0.037(6) 0.055(6)
O12C 0.029(4) 0.049(5) 0.062(5) 0.001(5) 0.013(4) -0.002(4)
O13C 0.028(4) 0.026(4) 0.035(4) 0.000(4) 0.010(3) 0.010(3)
C1C 0.108(10) 0.122(11) 0.110(11) -0.015(9) 0.039(9) -0.015(9)
F11C 0.082(6) 0.113(7) 0.082(6) 0.033(6) 0.032(5) 0.042(5)
F12C 0.085(6) 0.107(6) 0.072(6) -0.028(5) 0.037(5) 0.003(5)
F13C 0.082(5) 0.104(6) 0.087(6) -0.042(5) 0.019(5) -0.040(5)
O1D 0.036(4) 0.021(4) 0.029(5) 0.001(4) 0.014(4) 0.000(4)
C1D 0.050(8) 0.037(7) 0.059(10) 0.006(7) 0.026(7) -0.012(7)
O1E 0.026(4) 0.011(4) 0.032(5) 0.003(4) 0.009(3) 0.001(3)
C1E 0.080(8) 0.060(8) 0.078(9) -0.017(7) 0.042(7) -0.015(7)
S1F 0.0611(13) 0.0539(13) 0.0557(13) -0.0010(9) 0.0087(9) -0.0018(9)
O11F 0.070(3) 0.070(3) 0.070(3) -0.0003(10) 0.0134(11) 0.0003(10)
O12F 0.047(2) 0.045(2) 0.046(2) 0.0007(10) 0.0089(11) -0.0004(10)
O13F 0.035(2) 0.034(2) 0.035(2) -0.0005(10) 0.0062(10) -0.0012(10)
C1F 0.091(6) 0.091(6) 0.091(6) -0.0002(10) 0.0164(14) -0.0001(10)
F11F 0.078(3) 0.079(3) 0.079(3) -0.0018(10) 0.0129(11) 0.0003(10)
F12F 0.088(3) 0.088(3) 0.087(3) 0.0004(10) 0.0145(11) 0.0006(10)
F13F 0.084(3) 0.085(3) 0.086(3) -0.0002(10) 0.0159(11) 0.0004(10)
S1G 0.0198(13) 0.0227(15) 0.0314(16) -0.0045(15) 0.0004(11) -0.0002(14)
O11G 0.030(5) 0.026(4) 0.041(5) 0.001(4) 0.007(4) 0.005(4)
O12G 0.022(4) 0.031(5) 0.035(5) -0.007(4) 0.006(3) 0.001(4)
O13G 0.025(4) 0.020(4) 0.043(6) -0.003(4) 0.000(4) 0.003(4)
C1G 0.031(7) 0.036(8) 0.046(8) 0.007(7) 0.011(6) 0.002(7)
F11G 0.046(4) 0.078(6) 0.049(5) 0.001(5) 0.024(4) 0.001(4)
F12G 0.051(5) 0.045(5) 0.038(5) -0.011(4) -0.006(4) 0.004(4)
F13G 0.058(5) 0.034(4) 0.040(5) 0.014(4) -0.001(4) 0.017(4)

loop_
_atom_type_symbol
_atom_type_description
_atom_type_scat_dispersion_real
_atom_type_scat_dispersion_imag
_atom_type_scat_source
C C 0.0033 0.0016 'International Tables Vol C Tables 4.2.6.8 and 6.1.1.4'
H H 0.0000 0.0000 'International Tables Vol C Tables 4.2.6.8 and 6.1.1.4'
N N 0.0061 0.0033 'International Tables Vol C Tables 4.2.6.8 and 6.1.1.4'
O O 0.0106 0.0060 'International Tables Vol C Tables 4.2.6.8 and 6.1.1.4'
Dy Dy -0.1892 4.4098 'International Tables Vol C Tables 4.2.6.8 and 6.1.1.4'
F F 0.0171 0.0103 'International Tables Vol C Tables 4.2.6.8 and 6.1.1.4'
S S 0.1246 0.1234 'International Tables Vol C Tables 4.2.6.8 and 6.1.1.4'

loop_
_geom_angle_atom_site_label_1
_geom_angle_atom_site_label_2
_geom_angle_atom_site_label_3
_geom_angle
_geom_angle_site_symmetry_1
_geom_angle_site_symmetry_3
_geom_angle_publ_flag
O13C Dy1 N14B 77.0(3) . . ?
O13C Dy1 N14A 141.4(3) . . ?
N14B Dy1 N14A 81.5(3) . . ?
O13C Dy1 N1B 91.2(3) . . ?
N14B Dy1 N1B 126.3(3) . . ?
N14A Dy1 N1B 76.3(3) . . ?
O13C Dy1 N1A 81.7(3) . . ?
N14B Dy1 N1A 82.0(3) . . ?
N14A Dy1 N1A 126.5(3) . . ?
N1B Dy1 N1A 148.5(3) . . ?
O13C Dy1 N8B 71.3(3) . . ?
N14B Dy1 N8B 65.8(3) . . ?
N14A Dy1 N8B 70.8(3) . . ?
N1B Dy1 N8B 60.8(3) . . ?
N1A Dy1 N8B 141.6(3) . . ?
O13C Dy1 N8A 132.1(3) . . ?
N14B Dy1 N8A 68.9(3) . . ?
N14A Dy1 N8A 65.0(3) . . ?
N1B Dy1 N8A 136.1(3) . . ?
N1A Dy1 N8A 61.6(3) . . ?
N8B Dy1 N8A 119.7(3) . . ?
C6A N1A C2A 117.0(9) . . ?
C6A N1A Dy1 119.3(6) . . ?
C2A N1A Dy1 123.2(7) . . ?
N1A C2A C3A 122.5(11) . . ?
N1A C2A N7A 117.9(9) . . ?
C3A C2A N7A 119.6(10) . . ?
C2A C3A C4A 118.2(11) . . ?
C5A C4A C3A 119.1(12) . . ?
C6A C5A C4A 118.4(13) . . ?
N1A C6A C5A 124.7(11) . . ?
N8A N7A C2A 115.4(8) . . ?
N8A N7A C71A 121.1(9) . . ?
C2A N7A C71A 123.5(9) . . ?
C9A N8A N7A 119.0(9) . . ?
C9A N8A Dy1 119.7(7) . . ?
N7A N8A Dy1 121.3(6) . . ?
N8A C9A C10A 115.8(9) . . ?
N11A C10A N14A 110.6(9) . . ?
N11A C10A C9A 127.0(9) . . ?
N14A C10A C9A 122.5(10) . . ?
C10A N11A C12A 107.6(9) . . ?
C10A N11A C11A 126.9(9) . . ?
C12A N11A C11A 125.5(10) . . ?
C13A C12A N11A 106.8(10) . . ?
C12A C13A N14A 110.1(9) . . ?
C10A N14A C13A 104.9(9) . . ?
C10A N14A Dy1 117.0(6) . . ?
C13A N14A Dy1 138.0(7) . . ?
C2B N1B C6B 116.5(9) . . ?
C2B N1B Dy1 124.4(7) . . ?
C6B N1B Dy1 118.5(7) . . ?
N1B C2B N7B 116.0(9) . . ?
N1B C2B C3B 124.1(10) . . ?
N7B C2B C3B 119.8(10) . . ?
C4B C3B C2B 116.8(11) . . ?
C3B C4B C5B 121.1(11) . . ?
C6B C5B C4B 117.4(10) . . ?
C5B C6B N1B 123.9(10) . . ?
N8B N7B C2B 116.1(8) . . ?
N8B N7B C71B 119.2(8) . . ?
C2B N7B C71B 124.5(9) . . ?
C9B N8B N7B 119.1(9) . . ?
C9B N8B Dy1 118.7(7) . . ?
N7B N8B Dy1 122.0(6) . . ?
N8B C9B C10B 114.8(10) . . ?
N14B C10B N11B 111.1(10) . . ?
N14B C10B C9B 124.3(10) . . ?
N11B C10B C9B 124.5(10) . . ?
C12B N11B C10B 106.8(9) . . ?
C12B N11B C11B 126.7(9) . . ?
C10B N11B C11B 126.6(9) . . ?
N11B C12B C13B 105.1(9) . . ?
N14B C13B C12B 111.9(10) . . ?
C10B N14B C13B 105.2(9) . . ?
C10B N14B Dy1 115.8(7) . . ?
C13B N14B Dy1 138.9(7) . . ?
O12C S1C O13C 120.4(5) . . ?
O12C S1C O11C 112.0(6) . . ?
O13C S1C O11C 112.6(6) . . ?
O12C S1C C1C 111.0(9) . . ?
O13C S1C C1C 105.8(9) . . ?
O11C S1C C1C 91.0(10) . . ?
S1C O13C Dy1 160.9(5) . . ?
F12C C1C F13C 106.2(19) . . ?
F12C C1C F11C 114.7(18) . . ?
F13C C1C F11C 118.3(18) . . ?
F12C C1C S1C 113.0(16) . . ?
F13C C1C S1C 112.4(16) . . ?
F11C C1C S1C 92.0(13) . . ?
O13F S1F O12F 114.7(5) . . ?
O13F S1F O11F 115.5(6) . . ?
O12F S1F O11F 115.0(6) . . ?
O13F S1F C1F 103.8(5) . . ?
O12F S1F C1F 103.4(5) . . ?
O11F S1F C1F 101.8(5) . . ?
F11F C1F F12F 105.4(9) . . ?
F11F C1F F13F 112.7(9) . . ?
F12F C1F F13F 112.5(9) . . ?
F11F C1F S1F 110.7(8) . . ?
F12F C1F S1F 109.4(8) . . ?
F13F C1F S1F 106.2(7) . . ?
O11G S1G O13G 116.1(4) . . ?
O11G S1G O12G 113.6(5) . . ?
O13G S1G O12G 113.9(5) . . ?
O11G S1G C1G 104.1(6) . . ?
O13G S1G C1G 103.8(5) . . ?
O12G S1G C1G 103.2(5) . . ?
F12G C1G F11G 107.3(10) . . ?
F12G C1G F13G 107.4(9) . . ?
F11G C1G F13G 107.9(10) . . ?
F12G C1G S1G 111.3(9) . . ?
F11G C1G S1G 110.7(8) . . ?
F13G C1G S1G 112.0(9) . . ?

loop_
_geom_bond_atom_site_label_1
_geom_bond_atom_site_label_2
_geom_bond_distance
_geom_bond_site_symmetry_2
_geom_bond_publ_flag
Dy1 O13C 2.360(6) . ?
Dy1 N14B 2.467(8) . ?
Dy1 N14A 2.479(9) . ?
Dy1 N1B 2.534(8) . ?
Dy1 N1A 2.540(8) . ?
Dy1 N8B 2.570(8) . ?
Dy1 N8A 2.591(8) . ?
N1A C6A 1.340(14) . ?
N1A C2A 1.340(13) . ?
C2A C3A 1.385(14) . ?
C2A N7A 1.404(14) . ?
C3A C4A 1.392(17) . ?
C4A C5A 1.375(17) . ?
C5A C6A 1.347(17) . ?
N7A N8A 1.373(11) . ?
N7A C71A 1.442(13) . ?
N8A C9A 1.264(13) . ?
C9A C10A 1.450(14) . ?
C10A N11A 1.341(13) . ?
C10A N14A 1.349(12) . ?
N11A C12A 1.368(12) . ?
N11A C11A 1.463(13) . ?
C12A C13A 1.343(15) . ?
C13A N14A 1.377(13) . ?
N1B C2B 1.332(13) . ?
N1B C6B 1.366(12) . ?
C2B N7B 1.400(13) . ?
C2B C3B 1.402(14) . ?
C3B C4B 1.366(16) . ?
C4B C5B 1.394(15) . ?
C5B C6B 1.361(14) . ?
N7B N8B 1.362(11) . ?
N7B C71B 1.456(12) . ?
N8B C9B 1.287(13) . ?
C9B C10B 1.452(15) . ?
C10B N14B 1.326(13) . ?
C10B N11B 1.370(13) . ?
N11B C12B 1.364(13) . ?
N11B C11B 1.465(13) . ?
C12B C13B 1.369(15) . ?
C13B N14B 1.337(13) . ?
S1C O12C 1.369(6) . ?
S1C O13C 1.418(6) . ?
S1C O11C 1.533(7) . ?
S1C C1C 1.75(2) . ?
C1C F12C 1.32(2) . ?
C1C F13C 1.35(2) . ?
C1C F11C 1.53(2) . ?
O1D C1D 1.420(13) . ?
O1E C1E 1.561(17) . ?
S1F O13F 1.416(6) . ?
S1F O12F 1.425(7) . ?
S1F O11F 1.447(7) . ?
S1F C1F 1.793(11) . ?
C1F F11F 1.350(9) . ?
C1F F12F 1.359(9) . ?
C1F F13F 1.367(9) . ?
S1G O11G 1.424(8) . ?
S1G O13G 1.429(7) . ?
S1G O12G 1.459(7) . ?
S1G C1G 1.809(13) . ?
C1G F12G 1.331(14) . ?
C1G F11G 1.334(13) . ?
C1G F13G 1.335(13) . ?

loop_
_geom_torsion_atom_site_label_1
_geom_torsion_atom_site_label_2
_geom_torsion_atom_site_label_3
_geom_torsion_atom_site_label_4
_geom_torsion
_geom_torsion_site_symmetry_1
_geom_torsion_site_symmetry_2
_geom_torsion_site_symmetry_3
_geom_torsion_site_symmetry_4
_geom_torsion_publ_flag
C6A N1A C2A C3A 1.5(16) . . . . ?
Dy1 N1A C2A C3A 173.3(9) . . . . ?
C6A N1A C2A N7A -178.9(10) . . . . ?
Dy1 N1A C2A N7A -7.1(13) . . . . ?
N1A C2A C3A C4A -3.0(19) . . . . ?
N7A C2A C3A C4A 177.4(11) . . . . ?
C2A C3A C4A C5A 2(2) . . . . ?
C3A C4A C5A C6A 0(2) . . . . ?
C2A N1A C6A C5A 0.8(18) . . . . ?
Dy1 N1A C6A C5A -171.3(11) . . . . ?
C4A C5A C6A N1A -2(2) . . . . ?
N1A C2A N7A N8A 9.5(14) . . . . ?
C3A C2A N7A N8A -170.8(10) . . . . ?
N1A C2A N7A C71A -172.4(10) . . . . ?
C3A C2A N7A C71A 7.2(16) . . . . ?
C2A N7A N8A C9A 174.8(9) . . . . ?
C71A N7A N8A C9A -3.4(14) . . . . ?
C2A N7A N8A Dy1 -7.9(11) . . . . ?
C71A N7A N8A Dy1 173.9(8) . . . . ?
N7A N8A C9A C10A -179.7(8) . . . . ?
Dy1 N8A C9A C10A 2.9(12) . . . . ?
N8A C9A C10A N11A 177.2(10) . . . . ?
N8A C9A C10A N14A -2.2(15) . . . . ?
N14A C10A N11A C12A -0.8(11) . . . . ?
C9A C10A N11A C12A 179.8(10) . . . . ?
N14A C10A N11A C11A 178.5(9) . . . . ?
C9A C10A N11A C11A -1.0(17) . . . . ?
C10A N11A C12A C13A 0.6(12) . . . . ?
C11A N11A C12A C13A -178.6(10) . . . . ?
N11A C12A C13A N14A -0.3(12) . . . . ?
N11A C10A N14A C13A 0.6(11) . . . . ?
C9A C10A N14A C13A -179.9(9) . . . . ?
N11A C10A N14A Dy1 -179.2(6) . . . . ?
C9A C10A N14A Dy1 0.3(12) . . . . ?
C12A C13A N14A C10A -0.2(11) . . . . ?
C12A C13A N14A Dy1 179.5(7) . . . . ?
C6B N1B C2B N7B 179.8(9) . . . . ?
Dy1 N1B C2B N7B -8.6(14) . . . . ?
C6B N1B C2B C3B -0.3(17) . . . . ?
Dy1 N1B C2B C3B 171.4(9) . . . . ?
N1B C2B C3B C4B 0.6(19) . . . . ?
N7B C2B C3B C4B -179.5(11) . . . . ?
C2B C3B C4B C5B 1.8(19) . . . . ?
C3B C4B C5B C6B -4.3(19) . . . . ?
C4B C5B C6B N1B 4.7(18) . . . . ?
C2B N1B C6B C5B -2.5(16) . . . . ?
Dy1 N1B C6B C5B -174.7(9) . . . . ?
N1B C2B N7B N8B 2.9(15) . . . . ?
C3B C2B N7B N8B -177.1(10) . . . . ?
N1B C2B N7B C71B -171.3(10) . . . . ?
C3B C2B N7B C71B 8.7(17) . . . . ?
C2B N7B N8B C9B 178.8(10) . . . . ?
C71B N7B N8B C9B -6.6(15) . . . . ?
C2B N7B N8B Dy1 3.7(12) . . . . ?
C71B N7B N8B Dy1 178.2(7) . . . . ?
N7B N8B C9B C10B -179.8(9) . . . . ?
Dy1 N8B C9B C10B -4.5(14) . . . . ?
N8B C9B C10B N14B -1.4(17) . . . . ?
N8B C9B C10B N11B -177.5(11) . . . . ?
N14B C10B N11B C12B -0.3(14) . . . . ?
C9B C10B N11B C12B 176.2(11) . . . . ?
N14B C10B N11B C11B 178.9(11) . . . . ?
C9B C10B N11B C11B -4.5(19) . . . . ?
C10B N11B C12B C13B 0.4(14) . . . . ?
C11B N11B C12B C13B -178.8(12) . . . . ?
N11B C12B C13B N14B -0.4(15) . . . . ?
N11B C10B N14B C13B 0.0(13) . . . . ?
C9B C10B N14B C13B -176.5(11) . . . . ?
N11B C10B N14B Dy1 -176.9(7) . . . . ?
C9B C10B N14B Dy1 6.5(15) . . . . ?
C12B C13B N14B C10B 0.3(14) . . . . ?
C12B C13B N14B Dy1 176.1(9) . . . . ?
O12C S1C O13C Dy1 -98.8(16) . . . . ?
O11C S1C O13C Dy1 36.6(18) . . . . ?
C1C S1C O13C Dy1 134.5(17) . . . . ?
O12C S1C C1C F12C 55(2) . . . . ?
O13C S1C C1C F12C -172.9(15) . . . . ?
O11C S1C C1C F12C -59.1(17) . . . . ?
O12C S1C C1C F13C 175.1(13) . . . . ?
O13C S1C C1C F13C -52.8(18) . . . . ?
O11C S1C C1C F13C 61.0(17) . . . . ?
O12C S1C C1C F11C -63.0(12) . . . . ?
O13C S1C C1C F11C 69.1(11) . . . . ?
O11C S1C C1C F11C -177.1(10) . . . . ?
O13F S1F C1F F11F -176.0(8) . . . . ?
O12F S1F C1F F11F 63.9(9) . . . . ?
O11F S1F C1F F11F -55.8(9) . . . . ?
O13F S1F C1F F12F -60.3(8) . . . . ?
O12F S1F C1F F12F 179.6(8) . . . . ?
O11F S1F C1F F12F 60.0(9) . . . . ?
O13F S1F C1F F13F 61.3(8) . . . . ?
O12F S1F C1F F13F -58.8(8) . . . . ?
O11F S1F C1F F13F -178.4(8) . . . . ?
O11G S1G C1G F12G 178.2(8) . . . . ?
O13G S1G C1G F12G -59.9(9) . . . . ?
O12G S1G C1G F12G 59.3(9) . . . . ?
O11G S1G C1G F11G -62.6(10) . . . . ?
O13G S1G C1G F11G 59.4(10) . . . . ?
O12G S1G C1G F11G 178.5(8) . . . . ?
O11G S1G C1G F13G 57.9(9) . . . . ?
O13G S1G C1G F13G 179.9(8) . . . . ?
O12G S1G C1G F13G -61.0(9) . . . . ?

loop_
_platon_squeeze_void_nr
_platon_squeeze_void_average_x
_platon_squeeze_void_average_y
_platon_squeeze_void_average_z
_platon_squeeze_void_volume
_platon_squeeze_void_count_electrons
_platon_squeeze_void_content
1 0.000 1.000 0.500 245 70 ' '
2 0.500 0.500 0.000 245 70 ' '
